data_4025015
loop_
_publ_author_name
'Jarugu Narasimha Moorthy'
'Palani Natarajan'
'Paloth Venugopalan'

_publ_contact_author_address
;Departmet of chemistry
Indian Institute of Technology - Kanpur
Kanpur - 208 016
INDIA
;
_publ_contact_author_email moorthy@iitk.ac.in
_publ_contact_author_fax +915122597436
_publ_contact_author_name 'Prof. J. N. Moorthy'
_publ_contact_author_phone +915122597498
_publ_section_title
;
Abundant Lattice Inclusion Phenomenon with Sterically Hindered and
Inherently Shape-Selective Tetraarylpyrenes
;
_journal_name_full 'Journal of Organic Chemistry'
_journal_page_first 8566
_journal_page_last 8577
_journal_paper_doi 10.1021/jo901465f
_journal_volume 74
_journal_year 2009
_chemical_formula_moiety 'C24.89 H24 O1.78'
_chemical_formula_sum 'C24.89 H24 O1.78'
_chemical_formula_weight 328.455
_chemical_name_common tet(2,6-dimethyl-4-methoxymethylph)pyrene
_chemical_name_systematic
; 
 tet(2,6-dimethyl-4-methoxymethylph)pyrene
;
_space_group_IT_number 14
_symmetry_cell_setting monoclinic
_symmetry_Int_Tables_number 14
_symmetry_space_group_name_Hall '-P 2yn'
_symmetry_space_group_name_H-M 'P 1 21/n 1'
_atom_sites_solution_hydrogens geom
_atom_sites_solution_primary direct
_atom_sites_solution_secondary difmap
_audit_creation_method SHELXL-97
_cell_angle_alpha 90.00
_cell_angle_beta 98.342(4)
_cell_angle_gamma 90.00
_cell_formula_units_Z 9
_cell_length_a 9.9824(19)
_cell_length_b 21.140(4)
_cell_length_c 21.342(4)
_cell_measurement_reflns_used 2870
_cell_measurement_temperature 100(2)
_cell_measurement_theta_max 24.54
_cell_measurement_theta_min 2.40
_cell_volume 4455.9(14)
_computing_cell_refinement 'Bruker SAINT'
_computing_data_collection 'Bruker APEX'
_computing_data_reduction 'Bruker SAINT'
_computing_molecular_graphics 'SHELXL 5.1, XP (Sheldrick, 1994)'
_computing_publication_material SHELXS-97
_computing_structure_refinement 'SHELXL-97 (Sheldrick, 2008)'
_computing_structure_solution 'SHELXS-97 (Sheldrick, 2008)'
_diffrn_ambient_temperature 100(2)
_diffrn_measured_fraction_theta_full 0.996
_diffrn_measured_fraction_theta_max 0.996
_diffrn_measurement_device_type 'Bruker SMART APEX'
_diffrn_measurement_method 'phi and omega scans'
_diffrn_radiation_monochromator graphite
_diffrn_radiation_source 'fine-focus sealed tube'
_diffrn_radiation_type MoK\a
_diffrn_radiation_wavelength 0.71073
_diffrn_reflns_av_R_equivalents 0.0828
_diffrn_reflns_av_sigmaI/netI 0.0889
_diffrn_reflns_limit_h_max 11
_diffrn_reflns_limit_h_min -11
_diffrn_reflns_limit_k_max 25
_diffrn_reflns_limit_k_min -24
_diffrn_reflns_limit_l_max 25
_diffrn_reflns_limit_l_min -21
_diffrn_reflns_number 22780
_diffrn_reflns_theta_full 25.00
_diffrn_reflns_theta_max 25.00
_diffrn_reflns_theta_min 2.15
_exptl_absorpt_coefficient_mu 0.073
_exptl_absorpt_correction_type none
_exptl_crystal_colour 'color less'
_exptl_crystal_density_diffrn 1.179
_exptl_crystal_density_method 'not measured'
_exptl_crystal_description needles
_exptl_crystal_F_000 1688
_exptl_crystal_size_max 0.2
_exptl_crystal_size_mid 0.1
_exptl_crystal_size_min 0.1
_refine_diff_density_max 0.344
_refine_diff_density_min -0.251
_refine_diff_density_rms 0.058
_refine_ls_extinction_method none
_refine_ls_goodness_of_fit_ref 1.055
_refine_ls_hydrogen_treatment constr
_refine_ls_matrix_type full
_refine_ls_number_parameters 569
_refine_ls_number_reflns 7824
_refine_ls_number_restraints 0
_refine_ls_restrained_S_all 1.055
_refine_ls_R_factor_all 0.1169
_refine_ls_R_factor_gt 0.0697
_refine_ls_shift/su_max 0.000
_refine_ls_shift/su_mean 0.000
_refine_ls_structure_factor_coef Fsqd
_refine_ls_weighting_details 'calc w=1/[\s^2^(Fo^2^)+(0.1586P)^2^+0.0000P] where P=(Fo^2^+2Fc^2^)/3'
_refine_ls_weighting_scheme calc
_refine_ls_wR_factor_gt 0.2073
_refine_ls_wR_factor_ref 0.2095
_reflns_number_gt 4673
_reflns_number_total 7824
_reflns_threshold_expression >2sigma(I)
_cod_data_source_file jo901465f_si_001_35.cif
_cod_data_source_block H4
_cod_depositor_comments
;
The following automatic conversions were performed:
'_symmetry_cell_setting' value 'Monoclinic' changed to 'monoclinic'
according to '/home/saulius/struct/CIF-dictionaries/cif_core.dic'
dictionary named 'cif_core.dic' version 2.4.1 from 2010-06-29.

Automatic conversion script
Id: cif_fix_enum 1527 2010-12-29 10:47:43Z saulius 
;
_cod_original_sg_symbol_H-M 'P 21/n'
_cod_database_code 4025015

loop_
_symmetry_equiv_pos_as_xyz
'x, y, z'
'-x+1/2, y+1/2, -z+1/2'
'-x, -y, -z'
'x-1/2, -y-1/2, z-1/2'

loop_
_atom_site_label
_atom_site_type_symbol
_atom_site_fract_x
_atom_site_fract_y
_atom_site_fract_z
_atom_site_U_iso_or_equiv
_atom_site_adp_type
_atom_site_occupancy
_atom_site_symmetry_multiplicity
_atom_site_calc_flag
_atom_site_refinement_flags
_atom_site_disorder_assembly
_atom_site_disorder_group
O1 O 0.2446(3) 0.04479(12) -0.30363(12) 0.0578(7) Uani 1 1 d . . .
O2 O -0.6474(3) 0.38926(13) -0.04702(14) 0.0652(8) Uani 1 1 d . . .
O3 O 1.0881(4) 0.13371(17) 0.17983(17) 0.0564(10) Uani 0.70 1 d P . .
O4 O 0.2153(7) 0.4455(3) 0.4626(3) 0.0613(17) Uani 0.50 1 d P . .
O3A O 1.0124(7) 0.0738(3) 0.1609(3) 0.0341(17) Uani 0.30 1 d P . .
O4A O 0.0903(8) 0.4343(3) 0.4559(3) 0.087(2) Uani 0.50 1 d P . .
C1 C 0.1347(3) 0.21204(15) -0.06403(13) 0.0301(7) Uani 1 1 d . . .
C2 C 0.0147(3) 0.24632(15) -0.07525(13) 0.0319(8) Uani 1 1 d . . .
H2 H -0.0418 0.2415 -0.1148 0.038 Uiso 1 1 calc R . .
C3 C -0.0251(3) 0.28720(14) -0.03089(13) 0.0295(7) Uani 1 1 d . . .
C4 C 0.0591(3) 0.29546(14) 0.02780(13) 0.0287(7) Uani 1 1 d . . .
C5 C 0.0252(3) 0.33866(15) 0.07518(13) 0.0320(7) Uani 1 1 d . . .
H5 H -0.0547 0.3635 0.0666 0.038 Uiso 1 1 calc R . .
C6 C 0.1048(3) 0.34452(14) 0.13160(13) 0.0295(7) Uani 1 1 d . . .
H6 H 0.0792 0.3733 0.1619 0.035 Uiso 1 1 calc R . .
C7 C 0.2271(3) 0.30859(14) 0.14715(13) 0.0281(7) Uani 1 1 d . . .
C8 C 0.3105(3) 0.31474(14) 0.20588(13) 0.0280(7) Uani 1 1 d . . .
C9 C 0.4314(3) 0.28087(14) 0.21650(14) 0.0330(8) Uani 1 1 d . . .
H9 H 0.4889 0.2861 0.2557 0.040 Uiso 1 1 calc R . .
C10 C 0.4713(3) 0.23959(14) 0.17184(13) 0.0286(7) Uani 1 1 d . . .
C11 C 0.3868(3) 0.23135(13) 0.11376(13) 0.0275(7) Uani 1 1 d . . .
C12 C 0.4201(3) 0.18847(15) 0.06656(13) 0.0314(7) Uani 1 1 d . . .
H12 H 0.5004 0.1640 0.0752 0.038 Uiso 1 1 calc R . .
C13 C 0.3405(3) 0.18175(14) 0.01005(14) 0.0319(7) Uani 1 1 d . . .
H13 H 0.3665 0.1529 -0.0201 0.038 Uiso 1 1 calc R . .
C14 C 0.2185(3) 0.21703(14) -0.00518(13) 0.0280(7) Uani 1 1 d . . .
C15 C 0.1803(3) 0.26001(14) 0.04099(13) 0.0277(7) Uani 1 1 d . . .
C16 C 0.2650(3) 0.26648(14) 0.10082(13) 0.0267(7) Uani 1 1 d . . .
C17 C 0.1789(3) 0.17189(15) -0.11553(13) 0.0297(7) Uani 1 1 d . . .
C18 C 0.2572(3) 0.20041(15) -0.15679(13) 0.0316(8) Uani 1 1 d . . .
C19 C 0.3068(3) 0.16327(16) -0.20134(14) 0.0360(8) Uani 1 1 d . . .
H19 H 0.3603 0.1823 -0.2295 0.043 Uiso 1 1 calc R . .
C20 C 0.2810(3) 0.09946(16) -0.20603(14) 0.0383(8) Uani 1 1 d . . .
C21 C 0.1997(4) 0.07256(16) -0.16616(15) 0.0440(9) Uani 1 1 d . . .
H21 H 0.1796 0.0287 -0.1698 0.053 Uiso 1 1 calc R . .
C22 C 0.1465(4) 0.10825(16) -0.12061(15) 0.0387(8) Uani 1 1 d . . .
C23 C 0.0578(4) 0.07818(19) -0.07758(17) 0.0564(11) Uani 1 1 d . . .
H23A H 0.0537 0.0324 -0.0849 0.085 Uiso 1 1 calc R . .
H23B H -0.0336 0.0960 -0.0864 0.085 Uiso 1 1 calc R . .
H23C H 0.0955 0.0865 -0.0334 0.085 Uiso 1 1 calc R . .
C24 C 0.2881(4) 0.26981(16) -0.15266(15) 0.0441(9) Uani 1 1 d . . .
H24A H 0.3538 0.2802 -0.1810 0.066 Uiso 1 1 calc R . .
H24B H 0.3259 0.2807 -0.1090 0.066 Uiso 1 1 calc R . .
H24C H 0.2046 0.2939 -0.1652 0.066 Uiso 1 1 calc R . .
C25 C 0.3436(4) 0.06126(18) -0.25380(17) 0.0498(10) Uani 1 1 d . . .
H25A H 0.4151 0.0864 -0.2699 0.060 Uiso 1 1 calc R . .
H25B H 0.3857 0.0226 -0.2335 0.060 Uiso 1 1 calc R . .
C26 C 0.3015(5) 0.0192(2) -0.35624(18) 0.0651(12) Uani 1 1 d . . .
H26A H 0.3710 0.0481 -0.3676 0.098 Uiso 1 1 calc R . .
H26B H 0.2300 0.0141 -0.3925 0.098 Uiso 1 1 calc R . .
H26C H 0.3425 -0.0220 -0.3445 0.098 Uiso 1 1 calc R . .
C27 C -0.1588(3) 0.31990(15) -0.04363(13) 0.0309(7) Uani 1 1 d . . .
C28 C -0.2741(3) 0.28758(15) -0.03121(13) 0.0318(7) Uani 1 1 d . . .
C29 C -0.3993(3) 0.31757(16) -0.04308(14) 0.0359(8) Uani 1 1 d . . .
H29 H -0.4781 0.2957 -0.0349 0.043 Uiso 1 1 calc R . .
C30 C -0.4113(3) 0.37880(16) -0.06663(14) 0.0379(8) Uani 1 1 d . . .
C31 C -0.2972(4) 0.40988(16) -0.07860(14) 0.0405(8) Uani 1 1 d . . .
H31 H -0.3053 0.4518 -0.0948 0.049 Uiso 1 1 calc R . .
C32 C -0.1691(3) 0.38178(16) -0.06777(15) 0.0398(8) Uani 1 1 d . . .
C33 C -0.0468(4) 0.41728(19) -0.08092(19) 0.0590(11) Uani 1 1 d . . .
H33A H -0.0750 0.4566 -0.1033 0.088 Uiso 1 1 calc R . .
H33B H 0.0043 0.3913 -0.1072 0.088 Uiso 1 1 calc R . .
H33C H 0.0105 0.4272 -0.0409 0.088 Uiso 1 1 calc R . .
C34 C -0.2623(4) 0.22121(16) -0.00477(16) 0.0412(8) Uani 1 1 d . . .
H34A H -0.3525 0.2053 -0.0002 0.062 Uiso 1 1 calc R . .
H34B H -0.2054 0.2216 0.0367 0.062 Uiso 1 1 calc R . .
H34C H -0.2213 0.1937 -0.0337 0.062 Uiso 1 1 calc R . .
C35 C -0.5477(4) 0.41029(18) -0.08271(18) 0.0471(9) Uani 1 1 d . . .
H35A H -0.5359 0.4565 -0.0764 0.056 Uiso 1 1 calc R . .
H35B H -0.5810 0.4031 -0.1281 0.056 Uiso 1 1 calc R . .
C36 C -0.6227(4) 0.4125(2) 0.0171(2) 0.0651(12) Uani 1 1 d . . .
H36A H -0.5447 0.3903 0.0404 0.098 Uiso 1 1 calc R . .
H36B H -0.7027 0.4050 0.0377 0.098 Uiso 1 1 calc R . .
H36C H -0.6038 0.4580 0.0167 0.098 Uiso 1 1 calc R . .
C37 C 0.2668(3) 0.35488(16) 0.25711(13) 0.0363(8) Uani 1 1 d . . .
C38 C 0.1956(3) 0.32605(17) 0.30155(14) 0.0395(9) Uani 1 1 d . . .
C39 C 0.1504(4) 0.3635(2) 0.34709(15) 0.0547(11) Uani 1 1 d . . .
H39 H 0.1018 0.3445 0.3773 0.066 Uiso 1 1 calc R . .
C40 C 0.1738(5) 0.4279(2) 0.35007(17) 0.0605(12) Uani 1 1 d . . .
C41 C 0.2462(4) 0.45582(19) 0.30616(17) 0.0584(12) Uani 1 1 d . . .
H41 H 0.2639 0.5000 0.3086 0.070 Uiso 1 1 calc R . .
C42 C 0.2925(4) 0.42069(17) 0.25917(15) 0.0432(9) Uani 1 1 d . . .
C43 C 0.3690(4) 0.45091(17) 0.21156(17) 0.0575(11) Uani 1 1 d . . .
H43A H 0.3690 0.4969 0.2170 0.086 Uiso 1 1 calc R . .
H43B H 0.3255 0.4402 0.1687 0.086 Uiso 1 1 calc R . .
H43C H 0.4624 0.4353 0.2178 0.086 Uiso 1 1 calc R . .
C44 C 0.1660(4) 0.25609(18) 0.29864(15) 0.0489(10) Uani 1 1 d . . .
H44A H 0.1184 0.2442 0.3339 0.073 Uiso 1 1 calc R . .
H44B H 0.2513 0.2325 0.3017 0.073 Uiso 1 1 calc R . .
H44C H 0.1093 0.2461 0.2585 0.073 Uiso 1 1 calc R . .
C45 C 0.1169(7) 0.4672(3) 0.3994(2) 0.109(2) Uani 1 1 d . . .
H45 H 0.0907 0.5125 0.3916 0.131 Uiso 1 1 calc R . .
C47 C 0.6041(3) 0.20705(14) 0.18389(14) 0.0327(8) Uani 1 1 d . . .
C48 C 0.7185(3) 0.23716(15) 0.16675(13) 0.0326(8) Uani 1 1 d . . .
C49 C 0.8427(3) 0.20613(15) 0.17645(14) 0.0359(8) Uani 1 1 d . . .
H49 H 0.9205 0.2268 0.1654 0.043 Uiso 1 1 calc R . .
C50 C 0.8552(4) 0.14561(16) 0.20201(15) 0.0402(9) Uani 1 1 d . . .
C51 C 0.7406(4) 0.11630(16) 0.21897(15) 0.0413(9) Uani 1 1 d . . .
H51 H 0.7485 0.0750 0.2367 0.050 Uiso 1 1 calc R . .
C52 C 0.6153(4) 0.14601(16) 0.21065(15) 0.0400(8) Uani 1 1 d . . .
C53 C 0.4931(4) 0.11438(18) 0.23021(19) 0.0577(11) Uani 1 1 d . . .
H53A H 0.5173 0.0716 0.2456 0.087 Uiso 1 1 calc R . .
H53B H 0.4213 0.1119 0.1938 0.087 Uiso 1 1 calc R . .
H53C H 0.4610 0.1390 0.2640 0.087 Uiso 1 1 calc R . .
C54 C 0.7059(3) 0.30268(15) 0.13834(15) 0.0392(8) Uani 1 1 d . . .
H54A H 0.7961 0.3188 0.1339 0.059 Uiso 1 1 calc R . .
H54B H 0.6633 0.3309 0.1661 0.059 Uiso 1 1 calc R . .
H54C H 0.6501 0.3009 0.0966 0.059 Uiso 1 1 calc R . .
C55 C 0.9901(4) 0.11192(19) 0.21395(17) 0.0502(10) Uani 1 1 d . . .
H55 H 1.0203 0.0948 0.2574 0.060 Uiso 1 1 calc R . .
C56 C 1.0550(5) 0.1107(2) 0.11252(19) 0.0651(12) Uani 1 1 d . . .
H56A H 0.9846 0.1339 0.0840 0.078 Uiso 1 1 calc R . .
H56B H 1.1304 0.0942 0.0918 0.078 Uiso 1 1 calc R . .
C57 C 0.1838(10) 0.4585(4) 0.5065(4) 0.180(5) Uani 1 1 d . . .
H57A H 0.1790 0.5041 0.5164 0.215 Uiso 1 1 calc R . .
H57B H 0.2109 0.4307 0.5435 0.215 Uiso 1 1 calc R . .

loop_
_atom_site_aniso_label
_atom_site_aniso_U_11
_atom_site_aniso_U_22
_atom_site_aniso_U_33
_atom_site_aniso_U_23
_atom_site_aniso_U_13
_atom_site_aniso_U_12
O1 0.0612(19) 0.0572(17) 0.0573(16) -0.0247(13) 0.0163(14) -0.0110(14)
O2 0.0529(18) 0.0638(18) 0.0776(19) -0.0126(15) 0.0051(15) 0.0035(15)
O3 0.051(2) 0.053(2) 0.062(2) 0.0045(18) -0.0025(19) -0.0052(19)
O4 0.053(4) 0.086(4) 0.043(3) -0.025(3) 0.000(3) 0.024(3)
O3A 0.043(5) 0.016(4) 0.043(4) -0.002(3) 0.002(3) 0.020(3)
O4A 0.081(6) 0.112(6) 0.063(4) -0.035(4) -0.009(4) 0.014(4)
C1 0.0271(18) 0.0365(18) 0.0271(15) -0.0040(13) 0.0049(13) -0.0033(14)
C2 0.0251(18) 0.043(2) 0.0259(15) -0.0009(14) -0.0004(13) 0.0023(15)
C3 0.0248(17) 0.0379(18) 0.0254(15) -0.0022(13) 0.0023(13) -0.0018(14)
C4 0.0233(17) 0.0356(18) 0.0274(15) -0.0002(13) 0.0040(13) 0.0008(14)
C5 0.0278(18) 0.0358(18) 0.0320(16) -0.0019(14) 0.0033(13) 0.0025(14)
C6 0.0262(18) 0.0357(18) 0.0272(15) -0.0045(13) 0.0063(13) -0.0001(14)
C7 0.0254(18) 0.0305(17) 0.0281(15) 0.0008(13) 0.0033(13) -0.0040(14)
C8 0.0293(18) 0.0272(17) 0.0272(15) -0.0005(13) 0.0031(13) -0.0041(14)
C9 0.033(2) 0.0342(18) 0.0289(16) -0.0016(13) -0.0038(14) -0.0051(15)
C10 0.0255(17) 0.0269(17) 0.0320(16) 0.0012(13) -0.0004(13) -0.0022(13)
C11 0.0257(18) 0.0256(16) 0.0308(16) 0.0006(13) 0.0026(13) -0.0029(14)
C12 0.0229(18) 0.0338(18) 0.0367(17) -0.0012(14) 0.0016(14) 0.0013(14)
C13 0.0307(19) 0.0333(18) 0.0317(16) -0.0045(14) 0.0042(14) -0.0021(15)
C14 0.0230(17) 0.0307(17) 0.0303(16) -0.0008(13) 0.0039(13) -0.0036(14)
C15 0.0252(18) 0.0320(17) 0.0257(15) -0.0013(13) 0.0029(13) -0.0029(14)
C16 0.0231(17) 0.0289(17) 0.0276(15) 0.0027(12) 0.0020(13) -0.0056(13)
C17 0.0246(18) 0.0391(19) 0.0243(15) -0.0031(13) 0.0004(13) 0.0011(14)
C18 0.0313(19) 0.0351(19) 0.0267(15) 0.0006(13) -0.0017(13) 0.0045(15)
C19 0.034(2) 0.045(2) 0.0298(16) 0.0009(15) 0.0071(14) 0.0067(16)
C20 0.042(2) 0.039(2) 0.0342(17) -0.0040(15) 0.0043(15) 0.0065(16)
C21 0.061(3) 0.0311(19) 0.0415(19) -0.0081(15) 0.0144(18) -0.0076(17)
C22 0.044(2) 0.038(2) 0.0345(17) -0.0061(15) 0.0051(15) -0.0084(17)
C23 0.071(3) 0.051(2) 0.050(2) -0.0131(18) 0.023(2) -0.022(2)
C24 0.057(3) 0.040(2) 0.0363(18) 0.0010(15) 0.0102(16) -0.0040(18)
C25 0.053(3) 0.048(2) 0.049(2) -0.0074(17) 0.0111(19) 0.0038(19)
C26 0.083(3) 0.063(3) 0.056(2) -0.029(2) 0.031(2) -0.020(2)
C27 0.0261(18) 0.0401(19) 0.0249(15) -0.0028(13) -0.0017(13) 0.0073(15)
C28 0.0287(19) 0.0365(19) 0.0290(16) -0.0071(13) 0.0001(13) 0.0021(15)
C29 0.0250(19) 0.042(2) 0.0392(18) -0.0096(15) 0.0001(14) 0.0009(15)
C30 0.038(2) 0.040(2) 0.0336(17) -0.0058(15) -0.0026(15) 0.0082(16)
C31 0.041(2) 0.039(2) 0.0403(19) 0.0080(15) 0.0028(16) 0.0049(17)
C32 0.034(2) 0.044(2) 0.0405(18) 0.0025(16) 0.0044(15) 0.0048(16)
C33 0.050(3) 0.059(3) 0.069(3) 0.016(2) 0.014(2) 0.002(2)
C34 0.032(2) 0.044(2) 0.0461(19) -0.0056(16) 0.0037(16) 0.0006(16)
C35 0.038(2) 0.046(2) 0.058(2) -0.0006(17) 0.0101(18) 0.0094(17)
C36 0.060(3) 0.059(3) 0.078(3) -0.027(2) 0.015(2) 0.001(2)
C37 0.0307(19) 0.051(2) 0.0243(15) -0.0044(14) -0.0048(13) 0.0047(16)
C38 0.030(2) 0.059(2) 0.0266(16) -0.0074(15) -0.0054(14) 0.0044(17)
C39 0.050(3) 0.084(3) 0.0277(18) -0.0077(18) 0.0011(16) 0.013(2)
C40 0.068(3) 0.076(3) 0.034(2) -0.017(2) -0.0052(19) 0.028(2)
C41 0.068(3) 0.054(3) 0.046(2) -0.0232(19) -0.019(2) 0.016(2)
C42 0.045(2) 0.042(2) 0.0381(18) -0.0125(16) -0.0106(16) 0.0029(17)
C43 0.074(3) 0.041(2) 0.054(2) -0.0068(18) -0.001(2) -0.011(2)
C44 0.036(2) 0.077(3) 0.0326(18) 0.0044(17) 0.0012(15) -0.0103(19)
C45 0.177(6) 0.110(4) 0.044(3) -0.017(3) 0.026(3) 0.058(4)
C47 0.033(2) 0.0319(18) 0.0304(16) -0.0044(13) -0.0046(14) 0.0012(15)
C48 0.032(2) 0.0353(19) 0.0274(15) -0.0048(13) -0.0051(13) 0.0020(15)
C49 0.030(2) 0.042(2) 0.0337(17) -0.0071(14) -0.0034(14) 0.0023(15)
C50 0.042(2) 0.039(2) 0.0346(17) -0.0054(15) -0.0092(15) 0.0155(17)
C51 0.043(2) 0.0313(19) 0.0450(19) -0.0007(15) -0.0096(16) 0.0019(16)
C52 0.038(2) 0.035(2) 0.0423(19) -0.0010(15) -0.0087(15) -0.0001(17)
C53 0.051(3) 0.046(2) 0.073(3) 0.019(2) -0.002(2) -0.0041(19)
C54 0.032(2) 0.039(2) 0.0458(19) 0.0058(15) 0.0049(15) 0.0033(16)
C55 0.041(2) 0.058(2) 0.048(2) -0.0013(18) -0.0027(17) 0.0176(19)
C56 0.072(3) 0.072(3) 0.056(2) 0.011(2) 0.025(2) 0.024(2)
C57 0.235(11) 0.165(8) 0.105(6) 0.046(6) -0.089(6) -0.079(7)

loop_
_atom_type_symbol
_atom_type_description
_atom_type_scat_dispersion_real
_atom_type_scat_dispersion_imag
_atom_type_scat_source
C C 0.0033 0.0016 'International Tables Vol C Tables 4.2.6.8 and 6.1.1.4'
H H 0.0000 0.0000 'International Tables Vol C Tables 4.2.6.8 and 6.1.1.4'
O O 0.0106 0.0060 'International Tables Vol C Tables 4.2.6.8 and 6.1.1.4'

loop_
_geom_angle_atom_site_label_1
_geom_angle_atom_site_label_2
_geom_angle_atom_site_label_3
_geom_angle
_geom_angle_site_symmetry_1
_geom_angle_site_symmetry_3
_geom_angle_publ_flag
C25 O1 C26 112.0(3) . . ?
C35 O2 C36 111.6(3) . . ?
C55 O3 O3A 59.5(3) . . ?
C55 O3 C56 108.7(3) . . ?
O3A O3 C56 55.8(3) . . ?
C57 O4 O4A 74.6(7) . . ?
C57 O4 C45 116.1(7) . . ?
O4A O4 C45 59.0(5) . . ?
C56 O3A C55 111.5(5) . . ?
C56 O3A O3 62.4(4) . . ?
C55 O3A O3 56.1(3) . . ?
O4 O4A C57 46.5(5) . . ?
O4 O4A C45 72.9(6) . . ?
C57 O4A C45 106.3(7) . . ?
C2 C1 C14 120.0(3) . . ?
C2 C1 C17 120.3(3) . . ?
C14 C1 C17 119.6(3) . . ?
C3 C2 C1 122.3(3) . . ?
C2 C3 C4 119.4(3) . . ?
C2 C3 C27 120.2(3) . . ?
C4 C3 C27 120.3(2) . . ?
C3 C4 C15 119.4(3) . . ?
C3 C4 C5 122.0(3) . . ?
C15 C4 C5 118.5(3) . . ?
C6 C5 C4 121.2(3) . . ?
C5 C6 C7 121.9(3) . . ?
C8 C7 C16 119.7(3) . . ?
C8 C7 C6 122.1(3) . . ?
C16 C7 C6 118.3(3) . . ?
C9 C8 C7 119.0(3) . . ?
C9 C8 C37 120.6(3) . . ?
C7 C8 C37 120.4(3) . . ?
C10 C9 C8 122.5(3) . . ?
C9 C10 C11 119.2(3) . . ?
C9 C10 C47 120.6(3) . . ?
C11 C10 C47 120.2(3) . . ?
C10 C11 C16 119.7(3) . . ?
C10 C11 C12 122.0(3) . . ?
C16 C11 C12 118.4(3) . . ?
C13 C12 C11 121.9(3) . . ?
C12 C13 C14 121.4(3) . . ?
C1 C14 C13 122.8(3) . . ?
C1 C14 C15 118.5(3) . . ?
C13 C14 C15 118.7(3) . . ?
C4 C15 C16 120.2(3) . . ?
C4 C15 C14 120.3(3) . . ?
C16 C15 C14 119.5(3) . . ?
C11 C16 C7 120.0(3) . . ?
C11 C16 C15 120.2(3) . . ?
C7 C16 C15 119.9(3) . . ?
C22 C17 C18 121.1(3) . . ?
C22 C17 C1 121.0(3) . . ?
C18 C17 C1 117.9(3) . . ?
C19 C18 C17 118.6(3) . . ?
C19 C18 C24 120.4(3) . . ?
C17 C18 C24 121.0(3) . . ?
C20 C19 C18 121.8(3) . . ?
C19 C20 C21 118.7(3) . . ?
C19 C20 C25 118.9(3) . . ?
C21 C20 C25 122.4(3) . . ?
C20 C21 C22 121.6(3) . . ?
C17 C22 C21 118.1(3) . . ?
C17 C22 C23 120.9(3) . . ?
C21 C22 C23 120.9(3) . . ?
O1 C25 C20 109.5(3) . . ?
C28 C27 C32 120.5(3) . . ?
C28 C27 C3 118.6(3) . . ?
C32 C27 C3 120.9(3) . . ?
C29 C28 C27 119.1(3) . . ?
C29 C28 C34 120.7(3) . . ?
C27 C28 C34 120.2(3) . . ?
C30 C29 C28 121.3(3) . . ?
C31 C30 C29 119.0(3) . . ?
C31 C30 C35 119.5(3) . . ?
C29 C30 C35 121.4(3) . . ?
C30 C31 C32 122.0(3) . . ?
C31 C32 C27 118.2(3) . . ?
C31 C32 C33 120.5(3) . . ?
C27 C32 C33 121.2(3) . . ?
O2 C35 C30 115.0(3) . . ?
C38 C37 C42 120.9(3) . . ?
C38 C37 C8 118.5(3) . . ?
C42 C37 C8 120.6(3) . . ?
C39 C38 C37 118.4(3) . . ?
C39 C38 C44 120.7(3) . . ?
C37 C38 C44 120.9(3) . . ?
C38 C39 C40 121.9(4) . . ?
C39 C40 C41 119.1(3) . . ?
C39 C40 C45 119.7(4) . . ?
C41 C40 C45 121.2(4) . . ?
C42 C41 C40 121.4(4) . . ?
C41 C42 C37 118.3(3) . . ?
C41 C42 C43 121.3(4) . . ?
C37 C42 C43 120.4(3) . . ?
O4A C45 C40 116.5(5) . . ?
O4A C45 O4 48.1(4) . . ?
C40 C45 O4 100.4(4) . . ?
C48 C47 C52 120.1(3) . . ?
C48 C47 C10 119.1(3) . . ?
C52 C47 C10 120.8(3) . . ?
C49 C48 C47 119.3(3) . . ?
C49 C48 C54 120.8(3) . . ?
C47 C48 C54 119.9(3) . . ?
C50 C49 C48 121.3(3) . . ?
C49 C50 C51 118.7(3) . . ?
C49 C50 C55 121.8(3) . . ?
C51 C50 C55 119.4(3) . . ?
C52 C51 C50 121.6(3) . . ?
C51 C52 C47 118.9(3) . . ?
C51 C52 C53 121.1(3) . . ?
C47 C52 C53 120.0(3) . . ?
O3 C55 O3A 64.4(4) . . ?
O3 C55 C50 115.8(3) . . ?
O3A C55 C50 111.6(4) . . ?
O3A C56 O3 61.8(3) . . ?
O4 C57 O4A 58.9(5) . . ?

loop_
_geom_bond_atom_site_label_1
_geom_bond_atom_site_label_2
_geom_bond_distance
_geom_bond_site_symmetry_2
_geom_bond_publ_flag
O1 C25 1.387(4) . ?
O1 C26 1.436(4) . ?
O2 C35 1.410(4) . ?
O2 C36 1.440(5) . ?
O3 C55 1.381(5) . ?
O3 O3A 1.500(8) . ?
O3 C56 1.507(5) . ?
O4 C57 1.066(10) . ?
O4 O4A 1.258(9) . ?
O4 C45 1.616(9) . ?
O3A C56 1.408(8) . ?
O3A C55 1.433(7) . ?
O4A C57 1.417(9) . ?
O4A C45 1.450(9) . ?
C1 C2 1.391(4) . ?
C1 C14 1.408(4) . ?
C1 C17 1.505(4) . ?
C2 C3 1.382(4) . ?
C3 C4 1.414(4) . ?
C3 C27 1.493(4) . ?
C4 C15 1.416(4) . ?
C4 C5 1.439(4) . ?
C5 C6 1.349(4) . ?
C6 C7 1.435(4) . ?
C7 C8 1.407(4) . ?
C7 C16 1.422(4) . ?
C8 C9 1.393(4) . ?
C8 C37 1.498(4) . ?
C9 C10 1.392(4) . ?
C10 C11 1.405(4) . ?
C10 C47 1.483(4) . ?
C11 C16 1.418(4) . ?
C11 C12 1.429(4) . ?
C12 C13 1.352(4) . ?
C13 C14 1.425(4) . ?
C14 C15 1.432(4) . ?
C15 C16 1.432(4) . ?
C17 C22 1.384(4) . ?
C17 C18 1.396(4) . ?
C18 C19 1.379(4) . ?
C18 C24 1.499(4) . ?
C19 C20 1.374(5) . ?
C20 C21 1.380(5) . ?
C20 C25 1.506(4) . ?
C21 C22 1.395(4) . ?
C22 C23 1.506(5) . ?
C27 C28 1.396(4) . ?
C27 C32 1.404(4) . ?
C28 C29 1.391(4) . ?
C28 C34 1.511(5) . ?
C29 C30 1.387(5) . ?
C30 C31 1.371(5) . ?
C30 C35 1.510(5) . ?
C31 C32 1.398(5) . ?
C32 C33 1.494(5) . ?
C37 C38 1.404(5) . ?
C37 C42 1.414(5) . ?
C38 C39 1.379(5) . ?
C38 C44 1.507(5) . ?
C39 C40 1.381(6) . ?
C40 C41 1.395(6) . ?
C40 C45 1.515(6) . ?
C41 C42 1.380(5) . ?
C42 C43 1.500(5) . ?
C47 C48 1.402(4) . ?
C47 C52 1.409(4) . ?
C48 C49 1.392(4) . ?
C48 C54 1.510(4) . ?
C49 C50 1.389(5) . ?
C50 C51 1.394(5) . ?
C50 C55 1.512(5) . ?
C51 C52 1.388(5) . ?
C52 C53 1.502(5) . ?
